data_4028454
loop_
_publ_author_name
'Raghu Ram Chamala'
'Damon Parrish'
'Padmanava Pradhan'
'Mahesh K. Lakshman'

_publ_contact_author_address
;
Laboratory for the Structure of Matter
Naval Research Laboratory
Washington, DC 20375
;
_publ_contact_author_email damon.parrish@nrl.navy.mil
_publ_contact_author_fax 202-767-6874
_publ_contact_author_name 'Dr Damon A. Parrish'
_publ_contact_author_phone 202-404-2141
_publ_section_title
;
 Purinyl N1-Directed Aromatic C-H Oxidation in 6-Arylpurines and
 6-Arylpurine Nucleosides
;
_journal_name_full 'Journal of Organic Chemistry'
_journal_page_first 7423
_journal_page_last 7435
_journal_paper_doi 10.1021/jo4008282
_journal_volume 78
_journal_year 2013
_chemical_formula_moiety 'C24 H18 N4 O2'
_chemical_formula_sum 'C24 H18 N4 O2'
_chemical_formula_weight 394.42
_chemical_name_systematic
; 
 3-(9-benzyl-9H-purin-6-yl)naphthalen-2-yl acetate 
;
_space_group_IT_number 2
_symmetry_cell_setting triclinic
_symmetry_space_group_name_Hall '-P 1'
_symmetry_space_group_name_H-M 'P -1'
_atom_sites_solution_hydrogens geom
_atom_sites_solution_primary direct
_atom_sites_solution_secondary difmap
_audit_creation_date 2010-05-20
_audit_creation_method 'from SHELXTL CIF, local template and enCIFer'
_cell_angle_alpha 84.335(5)
_cell_angle_beta 84.569(5)
_cell_angle_gamma 70.466(5)
_cell_formula_units_Z 2
_cell_length_a 8.102(2)
_cell_length_b 10.608(3)
_cell_length_c 12.154(3)
_cell_measurement_temperature 296(2)
_cell_volume 977.5(4)
_computing_cell_refinement 'Bruker APEX2 v2009.3-0 (Bruker, 2009)'
_computing_data_collection 'Bruker APEX2 v2009.3-0 (Bruker, 2009)'
_computing_data_reduction
;
Bruker SAINT v7.60A (Bruker, 2009), Bruker XPREP v2008/2 (Bruker, 2008)
;
_computing_molecular_graphics 'Bruker SHELXTL v2008/4 (Bruker, 2008)'
_computing_publication_material 'Bruker SHELXTL v2008/4 (Bruker, 2008)'
_computing_structure_refinement 'Bruker SHELXTL v2008/4 (Bruker, 2008)'
_computing_structure_solution 'Bruker SHELXTL v2008/4 (Bruker, 2008)'
_diffrn_ambient_temperature 296(2)
_diffrn_measured_fraction_theta_full 0.966
_diffrn_measured_fraction_theta_max 0.966
_diffrn_measurement_device_type 'Bruker SMART APEX II CCD'
_diffrn_measurement_method '\w scans'
_diffrn_radiation_monochromator graphite
_diffrn_radiation_source 'fine focus sealed tube'
_diffrn_radiation_type MoK\a
_diffrn_radiation_wavelength 0.71073
_diffrn_reflns_av_R_equivalents 0.0189
_diffrn_reflns_av_sigmaI/netI 0.0269
_diffrn_reflns_limit_h_max 9
_diffrn_reflns_limit_h_min -10
_diffrn_reflns_limit_k_max 13
_diffrn_reflns_limit_k_min -13
_diffrn_reflns_limit_l_max 15
_diffrn_reflns_limit_l_min -15
_diffrn_reflns_number 8964
_diffrn_reflns_theta_full 26.58
_diffrn_reflns_theta_max 26.58
_diffrn_reflns_theta_min 1.69
_exptl_absorpt_coefficient_mu 0.088
_exptl_absorpt_correction_T_max 0.7454
_exptl_absorpt_correction_T_min 0.6816
_exptl_absorpt_correction_type multi-scan
_exptl_absorpt_process_details 'SADABS v2008/1 (Bruker, 2008)'
_exptl_crystal_colour orange
_exptl_crystal_density_diffrn 1.340
_exptl_crystal_description plate
_exptl_crystal_F_000 412
_exptl_crystal_size_max 0.41
_exptl_crystal_size_mid 0.23
_exptl_crystal_size_min 0.05
_refine_diff_density_max 0.150
_refine_diff_density_min -0.238
_refine_diff_density_rms 0.034
_refine_ls_extinction_method none
_refine_ls_goodness_of_fit_ref 1.046
_refine_ls_hydrogen_treatment constr
_refine_ls_matrix_type full
_refine_ls_number_parameters 272
_refine_ls_number_reflns 3949
_refine_ls_number_restraints 0
_refine_ls_restrained_S_all 1.046
_refine_ls_R_factor_all 0.0706
_refine_ls_R_factor_gt 0.0457
_refine_ls_shift/su_max 0.000
_refine_ls_shift/su_mean 0.000
_refine_ls_structure_factor_coef Fsqd
_refine_ls_weighting_details 'calc w=1/[\s^2^(Fo^2^)+(0.0644P)^2^+0.1199P] where P=(Fo^2^+2Fc^2^)/3'
_refine_ls_weighting_scheme calc
_refine_ls_wR_factor_gt 0.1177
_refine_ls_wR_factor_ref 0.1363
_reflns_number_gt 2740
_reflns_number_total 3949
_reflns_threshold_expression I>2\s(I)
_cod_data_source_file jo4008282_si_004.cif
_cod_data_source_block lak012
_cod_original_cell_volume 977.5(5)
_cod_database_code 4028454

loop_
_symmetry_equiv_pos_as_xyz
'x, y, z'
'-x, -y, -z'

loop_
_atom_site_label
_atom_site_type_symbol
_atom_site_fract_x
_atom_site_fract_y
_atom_site_fract_z
_atom_site_U_iso_or_equiv
_atom_site_adp_type
_atom_site_occupancy
_atom_site_symmetry_multiplicity
_atom_site_calc_flag
_atom_site_refinement_flags
N1 N 0.5291(2) 0.31826(16) 0.46056(12) 0.0522(4) Uani 1 1 d .
C2 C 0.5954(2) 0.38385(19) 0.38191(15) 0.0517(4) Uani 1 1 d .
H2 H 0.5471 0.4109 0.3136 0.062 Uiso 1 1 calc R
N3 N 0.74053(18) 0.40967(14) 0.40754(11) 0.0452(3) Uani 1 1 d .
C4 C 0.7709(2) 0.35527(16) 0.51355(13) 0.0434(4) Uani 1 1 d .
N5 N 0.8967(2) 0.35967(15) 0.57449(12) 0.0523(4) Uani 1 1 d .
C6 C 0.8837(3) 0.3015(2) 0.67543(15) 0.0584(5) Uani 1 1 d .
H6 H 0.9674 0.3013 0.7228 0.070 Uiso 1 1 calc R
N7 N 0.7669(2) 0.24323(16) 0.71801(12) 0.0547(4) Uani 1 1 d .
C8 C 0.6418(2) 0.23871(17) 0.65477(13) 0.0460(4) Uani 1 1 d .
C9 C 0.6391(2) 0.29832(17) 0.54635(13) 0.0447(4) Uani 1 1 d .
C10 C 0.8374(2) 0.48845(17) 0.34083(14) 0.0489(4) Uani 1 1 d .
H10A H 0.8759 0.5386 0.3897 0.059 Uiso 1 1 calc R
H10B H 0.7588 0.5526 0.2908 0.059 Uiso 1 1 calc R
C11 C 0.9957(2) 0.40365(17) 0.27381(13) 0.0441(4) Uani 1 1 d .
C12 C 0.9927(3) 0.4044(2) 0.16012(15) 0.0574(5) Uani 1 1 d .
H12 H 0.8925 0.4562 0.1249 0.069 Uiso 1 1 calc R
C13 C 1.1380(3) 0.3284(2) 0.09886(16) 0.0700(6) Uani 1 1 d .
H13 H 1.1352 0.3291 0.0225 0.084 Uiso 1 1 calc R
C14 C 1.2865(3) 0.2520(2) 0.15016(17) 0.0664(6) Uani 1 1 d .
H14 H 1.3841 0.2011 0.1086 0.080 Uiso 1 1 calc R
C15 C 1.2908(3) 0.2508(2) 0.26288(17) 0.0638(5) Uani 1 1 d .
H15 H 1.3911 0.1986 0.2977 0.077 Uiso 1 1 calc R
C16 C 1.1466(3) 0.3268(2) 0.32452(15) 0.0561(5) Uani 1 1 d .
H16 H 1.1508 0.3265 0.4008 0.067 Uiso 1 1 calc R
C17 C 0.5154(2) 0.17204(17) 0.70336(14) 0.0471(4) Uani 1 1 d .
C18 C 0.4822(3) 0.14886(18) 0.82047(14) 0.0519(4) Uani 1 1 d .
C19 C 0.3646(3) 0.0870(2) 0.86102(15) 0.0607(5) Uani 1 1 d .
H19 H 0.3453 0.0744 0.9373 0.073 Uiso 1 1 calc R
C20 C 0.2710(3) 0.04148(18) 0.79071(16) 0.0574(5) Uani 1 1 d .
C21 C 0.1472(3) -0.0233(2) 0.8297(2) 0.0745(6) Uani 1 1 d .
H21 H 0.1227 -0.0355 0.9056 0.089 Uiso 1 1 calc R
C22 C 0.0640(3) -0.0676(2) 0.7583(2) 0.0818(7) Uani 1 1 d .
H22 H -0.0163 -0.1102 0.7858 0.098 Uiso 1 1 calc R
C23 C 0.0970(3) -0.0502(2) 0.6436(2) 0.0752(6) Uani 1 1 d .
H23 H 0.0399 -0.0823 0.5957 0.090 Uiso 1 1 calc R
C24 C 0.2125(3) 0.0137(2) 0.60204(19) 0.0640(5) Uani 1 1 d .
H24 H 0.2324 0.0262 0.5258 0.077 Uiso 1 1 calc R
C25 C 0.3026(2) 0.06121(18) 0.67401(16) 0.0535(5) Uani 1 1 d .
C26 C 0.4238(2) 0.12739(18) 0.63424(15) 0.0510(4) Uani 1 1 d .
H26 H 0.4428 0.1416 0.5581 0.061 Uiso 1 1 calc R
O27 O 0.57667(19) 0.18103(14) 0.89812(10) 0.0621(4) Uani 1 1 d .
C28 C 0.5607(3) 0.3131(2) 0.90324(16) 0.0630(5) Uani 1 1 d .
O29 O 0.4503(2) 0.40242(15) 0.85739(12) 0.0747(4) Uani 1 1 d .
C30 C 0.6930(4) 0.3297(3) 0.9730(2) 0.0882(8) Uani 1 1 d .
H30A H 0.7008 0.4181 0.9578 0.132 Uiso 1 1 calc R
H30B H 0.8054 0.2644 0.9562 0.132 Uiso 1 1 calc R
H30C H 0.6580 0.3172 1.0499 0.132 Uiso 1 1 calc R

loop_
_atom_site_aniso_label
_atom_site_aniso_U_11
_atom_site_aniso_U_22
_atom_site_aniso_U_33
_atom_site_aniso_U_23
_atom_site_aniso_U_13
_atom_site_aniso_U_12
N1 0.0462(9) 0.0658(10) 0.0470(8) 0.0011(7) -0.0071(7) -0.0221(8)
C2 0.0483(10) 0.0617(11) 0.0469(9) 0.0002(8) -0.0082(8) -0.0203(9)
N3 0.0426(8) 0.0495(8) 0.0439(7) -0.0015(6) -0.0028(6) -0.0162(7)
C4 0.0397(9) 0.0458(9) 0.0441(9) -0.0079(7) -0.0012(7) -0.0122(8)
N5 0.0479(9) 0.0616(9) 0.0507(8) -0.0042(7) -0.0078(7) -0.0211(8)
C6 0.0533(11) 0.0719(13) 0.0539(11) -0.0067(9) -0.0107(9) -0.0232(10)
N7 0.0534(10) 0.0659(10) 0.0460(8) -0.0028(7) -0.0063(7) -0.0208(8)
C8 0.0444(10) 0.0446(9) 0.0451(9) -0.0069(7) -0.0004(7) -0.0091(8)
C9 0.0400(9) 0.0477(9) 0.0455(9) -0.0067(7) -0.0024(7) -0.0123(8)
C10 0.0491(10) 0.0468(10) 0.0512(9) -0.0006(8) -0.0020(8) -0.0175(8)
C11 0.0454(10) 0.0451(9) 0.0456(9) -0.0005(7) -0.0028(7) -0.0206(8)
C12 0.0579(12) 0.0648(12) 0.0466(10) 0.0063(9) -0.0060(9) -0.0185(10)
C13 0.0782(16) 0.0822(15) 0.0448(10) 0.0006(10) 0.0051(10) -0.0237(13)
C14 0.0601(13) 0.0707(14) 0.0630(12) -0.0078(10) 0.0109(10) -0.0172(11)
C15 0.0480(11) 0.0678(13) 0.0705(13) -0.0084(10) -0.0076(10) -0.0101(10)
C16 0.0533(11) 0.0657(12) 0.0475(10) -0.0064(9) -0.0092(8) -0.0149(10)
C17 0.0464(10) 0.0444(9) 0.0461(9) -0.0022(7) 0.0000(7) -0.0103(8)
C18 0.0550(11) 0.0499(10) 0.0459(9) 0.0021(8) -0.0036(8) -0.0120(9)
C19 0.0670(13) 0.0610(12) 0.0482(10) 0.0067(9) 0.0035(9) -0.0183(10)
C20 0.0569(12) 0.0451(10) 0.0656(12) 0.0053(9) 0.0043(9) -0.0153(9)
C21 0.0786(16) 0.0680(14) 0.0772(14) 0.0089(11) 0.0084(12) -0.0318(13)
C22 0.0784(16) 0.0642(14) 0.109(2) 0.0030(13) 0.0052(14) -0.0377(13)
C23 0.0745(15) 0.0618(13) 0.0981(17) -0.0148(12) 0.0002(13) -0.0329(12)
C24 0.0638(13) 0.0566(12) 0.0746(13) -0.0143(10) 0.0046(10) -0.0234(10)
C25 0.0524(11) 0.0426(10) 0.0625(11) -0.0056(8) 0.0022(9) -0.0130(9)
C26 0.0532(11) 0.0492(10) 0.0486(9) -0.0058(8) 0.0042(8) -0.0157(9)
O27 0.0731(9) 0.0681(9) 0.0452(7) 0.0060(6) -0.0100(6) -0.0244(7)
C28 0.0684(14) 0.0671(14) 0.0492(10) -0.0052(10) -0.0075(10) -0.0152(11)
O29 0.0743(10) 0.0676(9) 0.0738(9) -0.0145(8) -0.0176(8) -0.0062(8)
C30 0.0964(19) 0.0953(18) 0.0780(15) -0.0106(13) -0.0331(14) -0.0298(16)

loop_
_atom_type_symbol
_atom_type_description
_atom_type_scat_dispersion_real
_atom_type_scat_dispersion_imag
_atom_type_scat_source
C C 0.0033 0.0016 'International Tables Vol C Tables 4.2.6.8 and 6.1.1.4'
H H 0.0000 0.0000 'International Tables Vol C Tables 4.2.6.8 and 6.1.1.4'
N N 0.0061 0.0033 'International Tables Vol C Tables 4.2.6.8 and 6.1.1.4'
O O 0.0106 0.0060 'International Tables Vol C Tables 4.2.6.8 and 6.1.1.4'

loop_
_geom_angle_atom_site_label_1
_geom_angle_atom_site_label_2
_geom_angle_atom_site_label_3
_geom_angle
C2 N1 C9 103.77(14)
N1 C2 N3 114.98(16)
N1 C2 H2 122.5
N3 C2 H2 122.5
C2 N3 C4 105.43(14)
C2 N3 C10 128.17(14)
C4 N3 C10 126.23(14)
N5 C4 N3 126.78(15)
N5 C4 C9 126.98(16)
N3 C4 C9 106.20(14)
C6 N5 C4 110.90(15)
N5 C6 N7 128.85(17)
N5 C6 H6 115.6
N7 C6 H6 115.6
C6 N7 C8 119.34(15)
N7 C8 C9 117.69(16)
N7 C8 C17 118.32(15)
C9 C8 C17 123.99(16)
N1 C9 C4 109.62(14)
N1 C9 C8 134.13(16)
C4 C9 C8 116.23(15)
N3 C10 C11 113.41(14)
N3 C10 H10A 108.9
C11 C10 H10A 108.9
N3 C10 H10B 108.9
C11 C10 H10B 108.9
H10A C10 H10B 107.7
C12 C11 C16 118.99(17)
C12 C11 C10 120.20(16)
C16 C11 C10 120.79(15)
C13 C12 C11 120.16(19)
C13 C12 H12 119.9
C11 C12 H12 119.9
C14 C13 C12 120.32(19)
C14 C13 H13 119.8
C12 C13 H13 119.8
C13 C14 C15 119.9(2)
C13 C14 H14 120.0
C15 C14 H14 120.0
C14 C15 C16 120.12(19)
C14 C15 H15 119.9
C16 C15 H15 119.9
C15 C16 C11 120.49(17)
C15 C16 H16 119.8
C11 C16 H16 119.8
C26 C17 C18 116.98(16)
C26 C17 C8 119.53(15)
C18 C17 C8 123.48(16)
C19 C18 O27 116.77(16)
C19 C18 C17 121.22(17)
O27 C18 C17 121.90(16)
C18 C19 C20 121.88(17)
C18 C19 H19 119.1
C20 C19 H19 119.1
C19 C20 C21 123.59(19)
C19 C20 C25 118.34(17)
C21 C20 C25 118.06(19)
C22 C21 C20 121.0(2)
C22 C21 H21 119.5
C20 C21 H21 119.5
C21 C22 C23 121.0(2)
C21 C22 H22 119.5
C23 C22 H22 119.5
C24 C23 C22 120.2(2)
C24 C23 H23 119.9
C22 C23 H23 119.9
C23 C24 C25 120.6(2)
C23 C24 H24 119.7
C25 C24 H24 119.7
C26 C25 C24 122.29(18)
C26 C25 C20 118.53(17)
C24 C25 C20 119.17(18)
C17 C26 C25 123.03(16)
C17 C26 H26 118.5
C25 C26 H26 118.5
C28 O27 C18 118.17(15)
O29 C28 O27 122.39(19)
O29 C28 C30 125.5(2)
O27 C28 C30 112.11(19)
C28 C30 H30A 109.5
C28 C30 H30B 109.5
H30A C30 H30B 109.5
C28 C30 H30C 109.5
H30A C30 H30C 109.5
H30B C30 H30C 109.5

loop_
_geom_bond_atom_site_label_1
_geom_bond_atom_site_label_2
_geom_bond_distance
N1 C2 1.307(2)
N1 C9 1.390(2)
C2 N3 1.362(2)
C2 H2 0.9300
N3 C4 1.368(2)
N3 C10 1.469(2)
C4 N5 1.331(2)
C4 C9 1.403(2)
N5 C6 1.329(2)
C6 N7 1.334(2)
C6 H6 0.9300
N7 C8 1.345(2)
C8 C9 1.403(2)
C8 C17 1.478(2)
C10 C11 1.514(2)
C10 H10A 0.9700
C10 H10B 0.9700
C11 C12 1.384(2)
C11 C16 1.384(2)
C12 C13 1.381(3)
C12 H12 0.9300
C13 C14 1.372(3)
C13 H13 0.9300
C14 C15 1.372(3)
C14 H14 0.9300
C15 C16 1.378(3)
C15 H15 0.9300
C16 H16 0.9300
C17 C26 1.383(2)
C17 C18 1.436(2)
C18 C19 1.359(3)
C18 O27 1.403(2)
C19 C20 1.410(3)
C19 H19 0.9300
C20 C21 1.418(3)
C20 C25 1.425(3)
C21 C22 1.353(3)
C21 H21 0.9300
C22 C23 1.401(3)
C22 H22 0.9300
C23 C24 1.363(3)
C23 H23 0.9300
C24 C25 1.416(3)
C24 H24 0.9300
C25 C26 1.412(2)
C26 H26 0.9300
O27 C28 1.370(2)
C28 O29 1.197(2)
C28 C30 1.492(3)
C30 H30A 0.9600
C30 H30B 0.9600
C30 H30C 0.9600

loop_
_geom_torsion_atom_site_label_1
_geom_torsion_atom_site_label_2
_geom_torsion_atom_site_label_3
_geom_torsion_atom_site_label_4
_geom_torsion
C9 N1 C2 N3 0.0(2)
N1 C2 N3 C4 -0.1(2)
N1 C2 N3 C10 -175.41(16)
C2 N3 C4 N5 -177.86(17)
C10 N3 C4 N5 -2.4(3)
C2 N3 C4 C9 0.06(18)
C10 N3 C4 C9 175.54(14)
N3 C4 N5 C6 177.37(17)
C9 C4 N5 C6 -0.1(3)
C4 N5 C6 N7 0.3(3)
N5 C6 N7 C8 0.2(3)
C6 N7 C8 C9 -1.0(2)
C6 N7 C8 C17 179.19(16)
C2 N1 C9 C4 0.03(19)
C2 N1 C9 C8 178.11(19)
N5 C4 C9 N1 177.86(16)
N3 C4 C9 N1 -0.06(19)
N5 C4 C9 C8 -0.6(3)
N3 C4 C9 C8 -178.52(14)
N7 C8 C9 N1 -176.82(18)
C17 C8 C9 N1 3.0(3)
N7 C8 C9 C4 1.2(2)
C17 C8 C9 C4 -179.06(15)
C2 N3 C10 C11 -96.3(2)
C4 N3 C10 C11 89.3(2)
N3 C10 C11 C12 107.40(18)
N3 C10 C11 C16 -74.1(2)
C16 C11 C12 C13 0.6(3)
C10 C11 C12 C13 179.11(17)
C11 C12 C13 C14 -0.2(3)
C12 C13 C14 C15 0.1(3)
C13 C14 C15 C16 -0.4(3)
C14 C15 C16 C11 0.8(3)
C12 C11 C16 C15 -0.9(3)
C10 C11 C16 C15 -179.42(17)
N7 C8 C17 C26 -159.37(16)
C9 C8 C17 C26 20.9(3)
N7 C8 C17 C18 19.9(3)
C9 C8 C17 C18 -159.83(16)
C26 C17 C18 C19 -0.7(3)
C8 C17 C18 C19 -179.98(17)
C26 C17 C18 O27 175.31(17)
C8 C17 C18 O27 -4.0(3)
O27 C18 C19 C20 -175.50(17)
C17 C18 C19 C20 0.7(3)
C18 C19 C20 C21 -179.92(19)
C18 C19 C20 C25 0.2(3)
C19 C20 C21 C22 -178.5(2)
C25 C20 C21 C22 1.3(3)
C20 C21 C22 C23 -0.3(4)
C21 C22 C23 C24 -0.9(4)
C22 C23 C24 C25 1.0(3)
C23 C24 C25 C26 179.76(19)
C23 C24 C25 C20 0.0(3)
C19 C20 C25 C26 -1.1(3)
C21 C20 C25 C26 179.06(17)
C19 C20 C25 C24 178.72(19)
C21 C20 C25 C24 -1.1(3)
C18 C17 C26 C25 -0.2(3)
C8 C17 C26 C25 179.11(16)
C24 C25 C26 C17 -178.69(18)
C20 C25 C26 C17 1.1(3)
C19 C18 O27 C28 -120.09(19)
C17 C18 O27 C28 63.8(2)
C18 O27 C28 O29 12.0(3)
C18 O27 C28 C30 -169.00(17)
